data_7028910
loop_
_publ_author_name
'Musgrave, Rebecca A.'
'Turbervill, Robert S. P.'
'Irwin, Mark'
'Herchel, Radovan'
'Goicoechea, Jose M.'

_publ_section_title
;
 Iron(ii) complexes of ditopic carbanionic carbenes.
;
_journal_issue 11
_journal_name_full 'Dalton transactions (Cambridge, England : 2003)'
_journal_page_first 4335
_journal_page_last 4344
_journal_paper_doi 10.1039/c3dt52638k
_journal_volume 43
_journal_year 2014
_chemical_formula_moiety 'C63 H81 Fe K N4, C6 H14, 0.5(C4 H8 O)'
_chemical_formula_sum 'C71 H99 Fe K N4 O0.5'
_chemical_formula_weight 1111.49
_chemical_name_systematic
;
 K[Fe(mes)(IPr-H)2]*hex*0.5THF
;
_space_group_IT_number 2
_symmetry_cell_setting triclinic
_symmetry_space_group_name_Hall '-P 1'
_symmetry_space_group_name_H-M 'P -1'
_atom_sites_solution_hydrogens geom
_atom_sites_solution_primary direct
_atom_sites_solution_secondary difmap
_audit_creation_method SHELXL-97
_cell_angle_alpha 71.953(3)
_cell_angle_beta 85.004(2)
_cell_angle_gamma 74.811(2)
_cell_formula_units_Z 2
_cell_length_a 12.7856(3)
_cell_length_b 14.2917(5)
_cell_length_c 19.9211(7)
_cell_measurement_reflns_used 11737
_cell_measurement_temperature 150(2)
_cell_measurement_theta_max 76.5191
_cell_measurement_theta_min 3.3546
_cell_volume 3340.08(19)
_computing_cell_refinement
;
CrysAlisPro, Agilent Technologies,
Version 1.171.35.15 (release 03-08-2011 CrysAlis171 .NET)
(compiled Aug  3 2011,13:03:54)
;
_computing_data_collection
;
CrysAlisPro, Agilent Technologies,
Version 1.171.35.15 (release 03-08-2011 CrysAlis171 .NET)
(compiled Aug  3 2011,13:03:54)
;
_computing_data_reduction
;
CrysAlisPro, Agilent Technologies,
Version 1.171.35.15 (release 03-08-2011 CrysAlis171 .NET)
(compiled Aug  3 2011,13:03:54)
;
_computing_molecular_graphics 'WinGX (Farrugia, 2005)'
_computing_publication_material 'XCIF (Sheldrick, 2001)'
_computing_structure_refinement 'SHELXL-97 (Sheldrick, 1997)'
_computing_structure_solution 'SHELXS-97 (Sheldrick, 1990)'
_diffrn_ambient_temperature 150(2)
_diffrn_detector_area_resol_mean 10.4102
_diffrn_measured_fraction_theta_full 1.000
_diffrn_measured_fraction_theta_max 1.000
_diffrn_measurement_device_type 'SuperNova, Dual, Cu at zero, Atlas'
_diffrn_measurement_method 'omega scans'
_diffrn_radiation_monochromator mirror
_diffrn_radiation_source 'SuperNova (Cu) X-ray Source'
_diffrn_radiation_type CuK\a
_diffrn_radiation_wavelength 1.54178
_diffrn_reflns_av_R_equivalents 0.0546
_diffrn_reflns_av_sigmaI/netI 0.0636
_diffrn_reflns_limit_h_max 15
_diffrn_reflns_limit_h_min -11
_diffrn_reflns_limit_k_max 16
_diffrn_reflns_limit_k_min -16
_diffrn_reflns_limit_l_max 23
_diffrn_reflns_limit_l_min -20
_diffrn_reflns_number 31883
_diffrn_reflns_theta_full 66.50
_diffrn_reflns_theta_max 66.50
_diffrn_reflns_theta_min 3.36
_exptl_absorpt_coefficient_mu 2.676
_exptl_absorpt_correction_T_max 0.9484
_exptl_absorpt_correction_T_min 0.5007
_exptl_absorpt_correction_type multi-scan
_exptl_absorpt_process_details
;
CrysAlisPro, Agilent Technologies,
Version 1.171.35.15 (release 03-08-2011 CrysAlis171 .NET)
(compiled Aug  3 2011,13:03:54)
Empirical absorption correction using spherical harmonics,
 implemented in SCALE3 ABSPACK scaling algorithm.
;
_exptl_crystal_colour brown
_exptl_crystal_density_diffrn 1.105
_exptl_crystal_density_meas ?
_exptl_crystal_density_method 'not measured'
_exptl_crystal_description plate
_exptl_crystal_F_000 1204
_exptl_crystal_size_max 0.30
_exptl_crystal_size_mid 0.12
_exptl_crystal_size_min 0.02
_refine_diff_density_max 1.157
_refine_diff_density_min -0.691
_refine_diff_density_rms 0.068
_refine_ls_extinction_method none
_refine_ls_goodness_of_fit_ref 1.060
_refine_ls_hydrogen_treatment constr
_refine_ls_matrix_type full
_refine_ls_number_parameters 724
_refine_ls_number_reflns 11766
_refine_ls_number_restraints 12
_refine_ls_restrained_S_all 1.070
_refine_ls_R_factor_all 0.0772
_refine_ls_R_factor_gt 0.0633
_refine_ls_shift/su_max 0.002
_refine_ls_shift/su_mean 0.000
_refine_ls_structure_factor_coef Fsqd
_refine_ls_weighting_details 'calc w=1/[\s^2^(Fo^2^)+(0.1204P)^2^+0.1629P] where P=(Fo^2^+2Fc^2^)/3'
_refine_ls_weighting_scheme calc
_refine_ls_wR_factor_gt 0.1722
_refine_ls_wR_factor_ref 0.1856
_reflns_number_gt 9569
_reflns_number_total 11766
_reflns_threshold_expression >2\s(I)
_cod_data_source_file c3dt52638k.txt
_cod_data_source_block 3
_cod_depositor_comments
;
The following automatic conversions were performed:

'_symmetry_cell_setting' value 'Triclinic' changed to 'triclinic'
according to
/usr/data/users/saulius/automatic-downloads/current/RSC/lib/dictionaries/cif_core.dic
dictionary named 'cif_core.dic' version 2.4.2 from 2011-04-26.

Automatic conversion script
Id: cif_fix_values 2281 2013-09-26 08:29:07Z andrius 

The following automatic conversions were performed:

'_exptl_crystal_density_meas' value 'not measured' was changed to '?'
- the value is perceived as not measured.

Automatic conversion script
Id: cif_fix_values 3008 2015-01-20 13:52:24Z robertas 
;
_cod_original_cell_volume 3340.08(18)
_cod_original_formula_sum 'C71 H99 Fe K N4 O0.50'
_cod_database_code 7028910

loop_
_symmetry_equiv_pos_as_xyz
'x, y, z'
'-x, -y, -z'

loop_
_atom_site_label
_atom_site_type_symbol
_atom_site_fract_x
_atom_site_fract_y
_atom_site_fract_z
_atom_site_U_iso_or_equiv
_atom_site_adp_type
_atom_site_occupancy
_atom_site_symmetry_multiplicity
_atom_site_calc_flag
_atom_site_refinement_flags
K1 K 1.0000 0.0000 1.0000 0.0620(3) Uani 1 2 d S
K2 K 0.5000 0.5000 0.5000 0.0642(4) Uani 1 2 d S
Fe1 Fe 0.83357(3) 0.43363(3) 0.752656(19) 0.02416(13) Uani 1 1 d .
N1 N 1.00828(17) 0.29595(17) 0.94526(11) 0.0263(4) Uani 1 1 d .
N2 N 0.93156(17) 0.24022(16) 0.88219(11) 0.0250(4) Uani 1 1 d .
C1 C 0.9926(2) 0.2077(2) 0.94141(13) 0.0280(5) Uani 1 1 d .
C2 C 0.9582(2) 0.37913(19) 0.88964(13) 0.0276(5) Uani 1 1 d .
H2 H 0.9592 0.4478 0.8823 0.033 Uiso 1 1 calc R
C3 C 0.9078(2) 0.34535(19) 0.84782(14) 0.0272(5) Uani 1 1 d .
C4 C 1.0735(2) 0.3018(2) 0.99884(13) 0.0290(5) Uani 1 1 d .
C5 C 1.0217(2) 0.3301(2) 1.05693(14) 0.0315(6) Uani 1 1 d .
C6 C 1.0862(3) 0.3363(3) 1.10758(16) 0.0411(7) Uani 1 1 d .
H6 H 1.0535 0.3549 1.1478 0.049 Uiso 1 1 calc R
C7 C 1.1973(3) 0.3156(3) 1.09948(18) 0.0527(9) Uani 1 1 d .
H7 H 1.2404 0.3218 1.1336 0.063 Uiso 1 1 calc R
C8 C 1.2468(3) 0.2859(3) 1.04258(19) 0.0506(9) Uani 1 1 d .
H8 H 1.3235 0.2713 1.0383 0.061 Uiso 1 1 calc R
C9 C 1.1861(3) 0.2770(3) 0.99118(16) 0.0380(6) Uani 1 1 d .
C10 C 0.9000(2) 0.3465(2) 1.06712(15) 0.0351(6) Uani 1 1 d .
H10 H 0.8671 0.3582 1.0206 0.042 Uiso 1 1 calc R
C11 C 0.8758(4) 0.2503(4) 1.1185(3) 0.0785(15) Uani 1 1 d .
H11A H 0.7973 0.2602 1.1253 0.118 Uiso 0.50 1 calc PR
H11B H 0.9102 0.2357 1.1639 0.118 Uiso 0.50 1 calc PR
H11C H 0.9044 0.1932 1.0993 0.118 Uiso 0.50 1 calc PR
H11D H 0.9440 0.1992 1.1337 0.118 Uiso 0.50 1 calc PR
H11E H 0.8311 0.2237 1.0951 0.118 Uiso 0.50 1 calc PR
H11F H 0.8368 0.2662 1.1598 0.118 Uiso 0.50 1 calc PR
C12 C 0.8490(3) 0.4380(4) 1.0929(3) 0.0676(12) Uani 1 1 d .
H12A H 0.7706 0.4453 1.0985 0.101 Uiso 0.50 1 calc PR
H12B H 0.8631 0.4993 1.0584 0.101 Uiso 0.50 1 calc PR
H12C H 0.8805 0.4283 1.1384 0.101 Uiso 0.50 1 calc PR
H12D H 0.9055 0.4700 1.0984 0.101 Uiso 0.50 1 calc PR
H12E H 0.8131 0.4160 1.1385 0.101 Uiso 0.50 1 calc PR
H12F H 0.7956 0.4870 1.0585 0.101 Uiso 0.50 1 calc PR
C13 C 1.2422(2) 0.2423(3) 0.92955(17) 0.0429(7) Uani 1 1 d .
H13 H 1.1860 0.2325 0.9022 0.051 Uiso 1 1 calc R
C14 C 1.2963(4) 0.3201(3) 0.8803(2) 0.0627(10) Uani 1 1 d .
H14A H 1.3314 0.2949 0.8413 0.094 Uiso 0.50 1 calc PR
H14B H 1.3509 0.3318 0.9063 0.094 Uiso 0.50 1 calc PR
H14C H 1.2418 0.3839 0.8614 0.094 Uiso 0.50 1 calc PR
H14D H 1.2846 0.3789 0.8980 0.094 Uiso 0.50 1 calc PR
H14E H 1.2652 0.3420 0.8330 0.094 Uiso 0.50 1 calc PR
H14F H 1.3743 0.2898 0.8780 0.094 Uiso 0.50 1 calc PR
C15 C 1.3250(4) 0.1408(3) 0.9561(2) 0.0689(12) Uani 1 1 d .
H15A H 1.2893 0.0908 0.9878 0.103 Uiso 0.50 1 calc PR
H15B H 1.3823 0.1492 0.9816 0.103 Uiso 0.50 1 calc PR
H15C H 1.3567 0.1172 0.9158 0.103 Uiso 0.50 1 calc PR
H15D H 1.3963 0.1474 0.9357 0.103 Uiso 0.50 1 calc PR
H15E H 1.3032 0.0889 0.9419 0.103 Uiso 0.50 1 calc PR
H15F H 1.3288 0.1210 1.0077 0.103 Uiso 0.50 1 calc PR
C16 C 0.9029(2) 0.16521(19) 0.85799(14) 0.0287(5) Uani 1 1 d .
C17 C 0.8041(2) 0.1401(2) 0.88021(15) 0.0344(6) Uani 1 1 d .
C18 C 0.7867(3) 0.0568(3) 0.86441(19) 0.0476(8) Uani 1 1 d .
H18 H 0.7213 0.0366 0.8798 0.057 Uiso 1 1 calc R
C19 C 0.8614(3) 0.0032(3) 0.8273(2) 0.0534(9) Uani 1 1 d .
H19 H 0.8482 -0.0542 0.8183 0.064 Uiso 1 1 calc R
C20 C 0.9561(3) 0.0332(2) 0.8030(2) 0.0463(8) Uani 1 1 d .
H20 H 1.0063 -0.0025 0.7759 0.056 Uiso 1 1 calc R
C21 C 0.9787(2) 0.1149(2) 0.81799(16) 0.0355(6) Uani 1 1 d .
C22 C 0.7203(3) 0.2011(3) 0.91958(17) 0.0416(7) Uani 1 1 d .
H22 H 0.7392 0.2676 0.9106 0.050 Uiso 1 1 calc R
C23 C 0.6086(4) 0.2250(6) 0.8918(4) 0.103(2) Uani 1 1 d .
H23A H 0.6086 0.2571 0.8406 0.155 Uiso 0.50 1 calc PR
H23B H 0.5589 0.2714 0.9144 0.155 Uiso 0.50 1 calc PR
H23C H 0.5848 0.1621 0.9021 0.155 Uiso 0.50 1 calc PR
H23D H 0.5596 0.2032 0.9308 0.155 Uiso 0.50 1 calc PR
H23E H 0.6093 0.1890 0.8570 0.155 Uiso 0.50 1 calc PR
H23F H 0.5834 0.2983 0.8693 0.155 Uiso 0.50 1 calc PR
C24 C 0.7260(6) 0.1519(5) 0.9977(3) 0.097(2) Uani 1 1 d .
H24A H 0.8004 0.1383 1.0136 0.146 Uiso 0.50 1 calc PR
H24B H 0.7042 0.0878 1.0092 0.146 Uiso 0.50 1 calc PR
H24C H 0.6771 0.1972 1.0214 0.146 Uiso 0.50 1 calc PR
H24D H 0.6541 0.1439 1.0159 0.146 Uiso 0.50 1 calc PR
H24E H 0.7502 0.1944 1.0202 0.146 Uiso 0.50 1 calc PR
H24F H 0.7774 0.0849 1.0081 0.146 Uiso 0.50 1 calc PR
C25 C 1.0814(2) 0.1483(2) 0.79003(17) 0.0402(7) Uani 1 1 d .
H25 H 1.0799 0.2093 0.8049 0.048 Uiso 1 1 calc R
C26 C 1.0864(4) 0.1803(4) 0.7093(2) 0.0659(11) Uani 1 1 d .
H26A H 1.0208 0.2328 0.6903 0.099 Uiso 0.50 1 calc PR
H26B H 1.0914 0.1213 0.6930 0.099 Uiso 0.50 1 calc PR
H26C H 1.1502 0.2073 0.6930 0.099 Uiso 0.50 1 calc PR
H26D H 1.1541 0.1414 0.6939 0.099 Uiso 0.50 1 calc PR
H26E H 1.0835 0.2530 0.6912 0.099 Uiso 0.50 1 calc PR
H26F H 1.0247 0.1670 0.6911 0.099 Uiso 0.50 1 calc PR
C27 C 1.1827(3) 0.0664(4) 0.8222(3) 0.0659(11) Uani 1 1 d .
H27A H 1.2475 0.0903 0.8031 0.099 Uiso 0.50 1 calc PR
H27B H 1.1849 0.0042 0.8104 0.099 Uiso 0.50 1 calc PR
H27C H 1.1806 0.0522 0.8736 0.099 Uiso 0.50 1 calc PR
H27D H 1.1612 0.0075 0.8549 0.099 Uiso 0.50 1 calc PR
H27E H 1.2238 0.0936 0.8476 0.099 Uiso 0.50 1 calc PR
H27F H 1.2281 0.0456 0.7844 0.099 Uiso 0.50 1 calc PR
N3 N 0.68134(17) 0.42943(17) 0.63755(11) 0.0252(4) Uani 1 1 d .
N4 N 0.70624(17) 0.27526(17) 0.64173(11) 0.0261(4) Uani 1 1 d .
C28 C 0.6507(2) 0.3692(2) 0.60501(14) 0.0291(5) Uani 1 1 d .
C29 C 0.7548(2) 0.3767(2) 0.69408(13) 0.0261(5) Uani 1 1 d .
C30 C 0.7686(2) 0.2779(2) 0.69538(14) 0.0282(5) Uani 1 1 d .
H30 H 0.8132 0.2204 0.7275 0.034 Uiso 1 1 calc R
C31 C 0.6311(2) 0.5361(2) 0.61582(13) 0.0270(5) Uani 1 1 d .
C32 C 0.6850(2) 0.6034(2) 0.56752(14) 0.0312(6) Uani 1 1 d .
C33 C 0.6266(3) 0.7042(2) 0.54037(17) 0.0423(7) Uani 1 1 d .
H33 H 0.6605 0.7513 0.5073 0.051 Uiso 1 1 calc R
C34 C 0.5203(3) 0.7370(2) 0.56066(19) 0.0481(8) Uani 1 1 d .
H34 H 0.4814 0.8054 0.5404 0.058 Uiso 1 1 calc R
C35 C 0.4710(2) 0.6711(2) 0.60982(18) 0.0406(7) Uani 1 1 d .
H35 H 0.3987 0.6952 0.6242 0.049 Uiso 1 1 calc R
C36 C 0.5251(2) 0.5688(2) 0.63950(15) 0.0310(6) Uani 1 1 d .
C37 C 0.7997(2) 0.5667(2) 0.54211(16) 0.0381(6) Uani 1 1 d .
H37 H 0.8369 0.5058 0.5804 0.046 Uiso 1 1 calc R
C38 C 0.7972(3) 0.5332(3) 0.4772(2) 0.0550(9) Uani 1 1 d .
H38A H 0.8715 0.5097 0.4614 0.083 Uiso 0.50 1 calc PR
H38B H 0.7578 0.5906 0.4394 0.083 Uiso 0.50 1 calc PR
H38C H 0.7607 0.4778 0.4887 0.083 Uiso 0.50 1 calc PR
H38D H 0.7218 0.5424 0.4649 0.083 Uiso 0.50 1 calc PR
H38E H 0.8356 0.4614 0.4870 0.083 Uiso 0.50 1 calc PR
H38F H 0.8327 0.5743 0.4376 0.083 Uiso 0.50 1 calc PR
C39 C 0.8653(3) 0.6461(3) 0.52843(19) 0.0487(8) Uani 1 1 d .
H39A H 0.9384 0.6191 0.5123 0.073 Uiso 0.50 1 calc PR
H39B H 0.8702 0.6625 0.5721 0.073 Uiso 0.50 1 calc PR
H39C H 0.8295 0.7077 0.4921 0.073 Uiso 0.50 1 calc PR
H39D H 0.8204 0.7071 0.5387 0.073 Uiso 0.50 1 calc PR
H39E H 0.8885 0.6637 0.4789 0.073 Uiso 0.50 1 calc PR
H39F H 0.9292 0.6185 0.5589 0.073 Uiso 0.50 1 calc PR
C40 C 0.4710(2) 0.4974(2) 0.69637(16) 0.0364(6) Uani 1 1 d .
H40 H 0.5073 0.4266 0.6957 0.044 Uiso 1 1 calc R
C41 C 0.3519(3) 0.5143(4) 0.6839(3) 0.0711(13) Uani 1 1 d .
H41A H 0.3221 0.4660 0.7220 0.107 Uiso 0.50 1 calc PR
H41B H 0.3423 0.5040 0.6386 0.107 Uiso 0.50 1 calc PR
H41C H 0.3140 0.5838 0.6829 0.107 Uiso 0.50 1 calc PR
H41D H 0.3301 0.5698 0.6403 0.107 Uiso 0.50 1 calc PR
H41E H 0.3100 0.5319 0.7237 0.107 Uiso 0.50 1 calc PR
H41F H 0.3383 0.4521 0.6795 0.107 Uiso 0.50 1 calc PR
C42 C 0.4892(5) 0.5038(5) 0.7686(2) 0.0792(16) Uani 1 1 d .
H42A H 0.4542 0.4572 0.8045 0.119 Uiso 0.50 1 calc PR
H42B H 0.4579 0.5734 0.7703 0.119 Uiso 0.50 1 calc PR
H42C H 0.5671 0.4851 0.7778 0.119 Uiso 0.50 1 calc PR
H42D H 0.5320 0.5533 0.7639 0.119 Uiso 0.50 1 calc PR
H42E H 0.5282 0.4370 0.7981 0.119 Uiso 0.50 1 calc PR
H42F H 0.4191 0.5254 0.7906 0.119 Uiso 0.50 1 calc PR
C43 C 0.7014(2) 0.1836(2) 0.62708(14) 0.0286(5) Uani 1 1 d .
C44 C 0.7783(2) 0.1462(2) 0.58162(15) 0.0327(6) Uani 1 1 d .
C45 C 0.7697(3) 0.0584(2) 0.56758(17) 0.0412(7) Uani 1 1 d .
H45 H 0.8211 0.0308 0.5370 0.049 Uiso 1 1 calc R
C46 C 0.6886(3) 0.0115(3) 0.59717(19) 0.0470(8) Uani 1 1 d .
H46 H 0.6839 -0.0476 0.5864 0.056 Uiso 1 1 calc R
C47 C 0.6139(3) 0.0495(3) 0.64227(19) 0.0478(8) Uani 1 1 d .
H47 H 0.5586 0.0159 0.6627 0.057 Uiso 1 1 calc R
C48 C 0.6183(3) 0.1369(2) 0.65845(16) 0.0376(6) Uani 1 1 d .
C49 C 0.8648(2) 0.2000(2) 0.54580(16) 0.0363(6) Uani 1 1 d .
H49 H 0.8700 0.2477 0.5722 0.044 Uiso 1 1 calc R
C50 C 0.9765(3) 0.1278(3) 0.5469(3) 0.0571(9) Uani 1 1 d .
H50A H 1.0289 0.1667 0.5231 0.086 Uiso 0.50 1 calc PR
H50B H 0.9736 0.0788 0.5224 0.086 Uiso 0.50 1 calc PR
H50C H 0.9987 0.0916 0.5959 0.086 Uiso 0.50 1 calc PR
H50D H 0.9719 0.0580 0.5712 0.086 Uiso 0.50 1 calc PR
H50E H 1.0272 0.1460 0.5719 0.086 Uiso 0.50 1 calc PR
H50F H 1.0021 0.1331 0.4984 0.086 Uiso 0.50 1 calc PR
C51 C 0.8303(4) 0.2636(3) 0.47061(19) 0.0563(9) Uani 1 1 d .
H51A H 0.8864 0.2985 0.4477 0.084 Uiso 0.50 1 calc PR
H51B H 0.7620 0.3140 0.4718 0.084 Uiso 0.50 1 calc PR
H51C H 0.8205 0.2193 0.4440 0.084 Uiso 0.50 1 calc PR
H51D H 0.7595 0.2560 0.4613 0.084 Uiso 0.50 1 calc PR
H51E H 0.8840 0.2405 0.4372 0.084 Uiso 0.50 1 calc PR
H51F H 0.8255 0.3352 0.4650 0.084 Uiso 0.50 1 calc PR
C52 C 0.5338(3) 0.1796(3) 0.7068(2) 0.0505(8) Uani 1 1 d .
H52 H 0.5632 0.2270 0.7233 0.061 Uiso 1 1 calc R
C53 C 0.5103(4) 0.0976(4) 0.7722(2) 0.0668(12) Uani 1 1 d .
H53A H 0.4556 0.1291 0.8015 0.100 Uiso 0.50 1 calc PR
H53B H 0.5771 0.0624 0.7993 0.100 Uiso 0.50 1 calc PR
H53C H 0.4832 0.0488 0.7577 0.100 Uiso 0.50 1 calc PR
H53D H 0.5550 0.0311 0.7708 0.100 Uiso 0.50 1 calc PR
H53E H 0.4335 0.0978 0.7730 0.100 Uiso 0.50 1 calc PR
H53F H 0.5274 0.1114 0.8146 0.100 Uiso 0.50 1 calc PR
C54 C 0.4301(4) 0.2417(4) 0.6658(3) 0.0693(11) Uani 1 1 d .
H54A H 0.3763 0.2691 0.6975 0.104 Uiso 0.50 1 calc PR
H54B H 0.4013 0.1980 0.6468 0.104 Uiso 0.50 1 calc PR
H54C H 0.4463 0.2978 0.6269 0.104 Uiso 0.50 1 calc PR
H54D H 0.4396 0.2409 0.6166 0.104 Uiso 0.50 1 calc PR
H54E H 0.4146 0.3119 0.6673 0.104 Uiso 0.50 1 calc PR
H54F H 0.3697 0.2121 0.6872 0.104 Uiso 0.50 1 calc PR
C55 C 0.8758(2) 0.5708(2) 0.72302(13) 0.0277(5) Uani 1 1 d .
C56 C 0.9861(2) 0.5705(2) 0.70882(14) 0.0328(6) Uani 1 1 d .
C57 C 1.0221(2) 0.6577(2) 0.69608(14) 0.0363(6) Uani 1 1 d .
H58 H 1.0972 0.6540 0.6879 0.044 Uiso 1 1 calc R
C59 C 0.9512(3) 0.7510(2) 0.69490(15) 0.0386(7) Uani 1 1 d .
C60 C 0.8422(3) 0.7528(2) 0.70763(15) 0.0365(6) Uani 1 1 d .
H60 H 0.7917 0.8152 0.7067 0.044 Uiso 1 1 calc R
C61 C 0.8050(2) 0.6650(2) 0.72179(13) 0.0297(5) Uani 1 1 d .
C62 C 1.0683(2) 0.4734(3) 0.70666(18) 0.0434(7) Uani 1 1 d .
H62A H 1.0318 0.4181 0.7166 0.065 Uiso 0.50 1 calc PR
H62B H 1.1241 0.4561 0.7423 0.065 Uiso 0.50 1 calc PR
H62C H 1.1021 0.4831 0.6597 0.065 Uiso 0.50 1 calc PR
H62D H 1.1402 0.4868 0.6958 0.065 Uiso 0.50 1 calc PR
H62E H 1.0479 0.4488 0.6701 0.065 Uiso 0.50 1 calc PR
H62F H 1.0699 0.4218 0.7527 0.065 Uiso 0.50 1 calc PR
C63 C 0.9900(4) 0.8460(3) 0.6806(2) 0.0560(9) Uani 1 1 d .
H63A H 1.0686 0.8304 0.6729 0.084 Uiso 0.50 1 calc PR
H63B H 0.9726 0.8725 0.7212 0.084 Uiso 0.50 1 calc PR
H63C H 0.9540 0.8971 0.6385 0.084 Uiso 0.50 1 calc PR
H63D H 0.9282 0.9029 0.6822 0.084 Uiso 0.50 1 calc PR
H63E H 1.0242 0.8609 0.6338 0.084 Uiso 0.50 1 calc PR
H63F H 1.0428 0.8362 0.7166 0.084 Uiso 0.50 1 calc PR
C64 C 0.6856(2) 0.6736(2) 0.73586(17) 0.0380(6) Uani 1 1 d .
H64A H 0.6487 0.7441 0.7330 0.057 Uiso 0.50 1 calc PR
H64B H 0.6751 0.6292 0.7831 0.057 Uiso 0.50 1 calc PR
H64C H 0.6554 0.6532 0.7006 0.057 Uiso 0.50 1 calc PR
H64D H 0.6708 0.6069 0.7449 0.057 Uiso 0.50 1 calc PR
H64E H 0.6443 0.7218 0.6947 0.057 Uiso 0.50 1 calc PR
H64F H 0.6640 0.6978 0.7772 0.057 Uiso 0.50 1 calc PR
C1H C 0.4497(11) 0.8278(7) 0.8353(6) 0.172(6) Uani 1 1 d .
H1H1 H 0.5056 0.7834 0.8697 0.258 Uiso 0.50 1 calc PR
H1H2 H 0.3893 0.8626 0.8595 0.258 Uiso 0.50 1 calc PR
H1H3 H 0.4805 0.8781 0.7997 0.258 Uiso 0.50 1 calc PR
H1H4 H 0.4114 0.8993 0.8163 0.258 Uiso 0.50 1 calc PR
H1H5 H 0.5277 0.8202 0.8264 0.258 Uiso 0.50 1 calc PR
H1H6 H 0.4364 0.8046 0.8863 0.258 Uiso 0.50 1 calc PR
C2H C 0.4082(6) 0.7630(7) 0.7988(6) 0.150(4) Uani 1 1 d D
H2H1 H 0.3768 0.7128 0.8353 0.180 Uiso 1 1 calc R
H2H2 H 0.4708 0.7247 0.7774 0.180 Uiso 1 1 calc R
C3H C 0.3121(7) 0.8316(7) 0.7343(6) 0.170(6) Uani 1 1 d D
H3H1 H 0.2951 0.7872 0.7094 0.204 Uiso 1 1 calc R
H3H2 H 0.2445 0.8643 0.7549 0.204 Uiso 1 1 calc R
C4H C 0.3618(5) 0.9060(5) 0.6875(5) 0.114(3) Uani 1 1 d D
H4H1 H 0.4353 0.8753 0.6726 0.136 Uiso 1 1 calc R
H4H2 H 0.3649 0.9599 0.7081 0.136 Uiso 1 1 calc R
C5H C 0.2748(5) 0.9475(5) 0.6231(3) 0.0922(17) Uani 1 1 d D
H5H1 H 0.2835 0.8977 0.5965 0.111 Uiso 1 1 calc R
H5H2 H 0.1994 0.9617 0.6411 0.111 Uiso 1 1 calc R
C6H C 0.3026(7) 1.0418(6) 0.5786(5) 0.124(3) Uani 1 1 d .
H6H1 H 0.2540 1.0731 0.5380 0.186 Uiso 0.50 1 calc PR
H6H2 H 0.3777 1.0257 0.5620 0.186 Uiso 0.50 1 calc PR
H6H3 H 0.2946 1.0892 0.6064 0.186 Uiso 0.50 1 calc PR
H6H4 H 0.3636 1.0522 0.5996 0.186 Uiso 0.50 1 calc PR
H6H5 H 0.2398 1.0996 0.5756 0.186 Uiso 0.50 1 calc PR
H6H6 H 0.3229 1.0362 0.5312 0.186 Uiso 0.50 1 calc PR
O1S O 0.5689(17) 0.4291(14) 0.9994(18) 0.251(16) Uani 0.50 1 d PD
C1S C 0.5696(18) 0.5344(15) 0.9620(10) 0.116(6) Uani 0.50 1 d PD
H1S1 H 0.5472 0.5511 0.9125 0.139 Uiso 0.50 1 calc PR
H1S2 H 0.6441 0.5430 0.9616 0.139 Uiso 0.50 1 calc PR
C2S C 0.507(2) 0.3934(11) 1.0029(11) 0.132(7) Uani 0.50 1 d PD
H2S1 H 0.4693 0.3812 0.9661 0.159 Uiso 0.50 1 calc PR
H2S2 H 0.5389 0.3276 1.0379 0.159 Uiso 0.50 1 calc PR
C3S C 0.5935(13) 0.4536(19) 0.9703(16) 0.177(14) Uani 0.50 1 d PD
H3S1 H 0.6106 0.4536 0.9208 0.212 Uiso 0.50 1 calc PR
H3S2 H 0.6611 0.4254 0.9982 0.212 Uiso 0.50 1 calc PR
C4S C 0.465(2) 0.4373(19) 1.025(3) 0.27(3) Uani 0.50 1 d PD
H4S1 H 0.4670 0.3883 1.0733 0.323 Uiso 0.50 1 calc PR
H4S2 H 0.4222 0.4182 0.9951 0.323 Uiso 0.50 1 calc PR

loop_
_atom_site_aniso_label
_atom_site_aniso_U_11
_atom_site_aniso_U_22
_atom_site_aniso_U_33
_atom_site_aniso_U_23
_atom_site_aniso_U_13
_atom_site_aniso_U_12
K1 0.0790(8) 0.0267(4) 0.0679(7) 0.0132(4) -0.0273(6) -0.0162(5)
K2 0.0644(7) 0.0719(7) 0.0465(6) -0.0179(5) -0.0387(5) 0.0124(6)
Fe1 0.0281(2) 0.0235(2) 0.0198(2) -0.00053(15) -0.00931(14) -0.00857(15)
N1 0.0307(10) 0.0272(10) 0.0194(10) -0.0008(8) -0.0069(8) -0.0096(9)
N2 0.0304(10) 0.0231(10) 0.0213(10) -0.0028(8) -0.0074(8) -0.0085(8)
C1 0.0325(12) 0.0278(12) 0.0212(12) -0.0013(10) -0.0074(10) -0.0080(10)
C2 0.0357(13) 0.0226(11) 0.0219(12) 0.0003(10) -0.0089(10) -0.0086(10)
C3 0.0326(12) 0.0218(11) 0.0249(12) -0.0008(10) -0.0088(10) -0.0072(10)
C4 0.0353(13) 0.0321(13) 0.0199(12) -0.0027(10) -0.0074(10) -0.0127(11)
C5 0.0373(14) 0.0331(13) 0.0234(12) -0.0035(10) -0.0043(11) -0.0124(11)
C6 0.0468(17) 0.0555(18) 0.0241(13) -0.0130(13) -0.0025(12) -0.0156(14)
C7 0.0469(18) 0.088(3) 0.0322(16) -0.0232(17) -0.0105(14) -0.0228(18)
C8 0.0343(15) 0.085(3) 0.0408(17) -0.0251(17) -0.0059(13) -0.0188(16)
C9 0.0377(15) 0.0511(17) 0.0281(14) -0.0106(12) -0.0047(12) -0.0158(13)
C10 0.0372(14) 0.0384(15) 0.0302(14) -0.0092(12) -0.0023(11) -0.0109(12)
C11 0.055(2) 0.061(2) 0.097(4) 0.012(2) 0.014(2) -0.023(2)
C12 0.0446(19) 0.067(3) 0.100(3) -0.046(3) 0.001(2) -0.0050(18)
C13 0.0347(14) 0.063(2) 0.0349(15) -0.0178(14) -0.0013(12) -0.0143(14)
C14 0.075(3) 0.056(2) 0.045(2) -0.0120(17) 0.0180(18) -0.0062(19)
C15 0.091(3) 0.054(2) 0.050(2) -0.0115(18) 0.018(2) -0.009(2)
C16 0.0382(14) 0.0235(12) 0.0242(12) -0.0024(10) -0.0117(10) -0.0092(10)
C17 0.0417(15) 0.0298(13) 0.0294(13) 0.0015(11) -0.0133(11) -0.0133(12)
C18 0.0558(19) 0.0394(16) 0.0511(19) -0.0022(14) -0.0143(16) -0.0266(15)
C19 0.073(2) 0.0325(15) 0.063(2) -0.0165(15) -0.0193(19) -0.0174(16)
C20 0.0548(19) 0.0345(15) 0.0536(19) -0.0195(14) -0.0139(16) -0.0059(14)
C21 0.0431(15) 0.0282(13) 0.0327(14) -0.0061(11) -0.0146(12) -0.0039(12)
C22 0.0417(16) 0.0448(16) 0.0402(16) -0.0063(13) -0.0035(13) -0.0203(13)
C23 0.040(2) 0.176(7) 0.115(5) -0.093(5) -0.009(3) -0.001(3)
C24 0.145(6) 0.077(3) 0.045(2) -0.007(2) 0.010(3) -0.001(3)
C25 0.0382(15) 0.0410(16) 0.0423(17) -0.0189(13) -0.0040(13) -0.0027(13)
C26 0.062(2) 0.094(3) 0.046(2) -0.023(2) 0.0036(17) -0.023(2)
C27 0.0444(19) 0.064(2) 0.081(3) -0.020(2) -0.012(2) 0.0018(18)
N3 0.0245(10) 0.0296(11) 0.0207(10) -0.0042(8) -0.0073(8) -0.0069(8)
N4 0.0280(10) 0.0298(11) 0.0219(10) -0.0057(8) -0.0059(8) -0.0101(9)
C28 0.0275(12) 0.0327(13) 0.0270(12) -0.0063(10) -0.0072(10) -0.0082(10)
C29 0.0262(11) 0.0310(12) 0.0193(11) -0.0017(10) -0.0066(9) -0.0090(10)
C30 0.0297(12) 0.0307(13) 0.0222(12) -0.0022(10) -0.0090(10) -0.0083(10)
C31 0.0296(12) 0.0307(13) 0.0209(11) -0.0050(10) -0.0090(10) -0.0082(10)
C32 0.0366(14) 0.0330(14) 0.0205(12) -0.0007(10) -0.0079(10) -0.0090(11)
C33 0.0490(17) 0.0317(14) 0.0366(15) 0.0019(12) -0.0019(13) -0.0078(13)
C34 0.0509(18) 0.0329(15) 0.0488(19) 0.0001(13) -0.0090(15) -0.0022(14)
C35 0.0334(14) 0.0382(15) 0.0449(17) -0.0111(13) -0.0074(13) 0.0008(12)
C36 0.0309(13) 0.0324(13) 0.0306(13) -0.0087(11) -0.0079(11) -0.0080(11)
C37 0.0359(14) 0.0394(15) 0.0310(14) 0.0017(12) -0.0032(11) -0.0096(12)
C38 0.0499(19) 0.065(2) 0.051(2) -0.0226(18) 0.0084(16) -0.0124(17)
C39 0.0447(17) 0.056(2) 0.0404(17) -0.0013(15) 0.0013(14) -0.0210(15)
C40 0.0303(14) 0.0416(15) 0.0381(15) -0.0106(12) 0.0002(11) -0.0121(12)
C41 0.043(2) 0.094(3) 0.069(3) 0.001(2) -0.0055(18) -0.033(2)
C42 0.105(4) 0.117(4) 0.0354(19) -0.011(2) 0.008(2) -0.078(3)
C43 0.0335(13) 0.0295(13) 0.0234(12) -0.0045(10) -0.0085(10) -0.0105(10)
C44 0.0383(14) 0.0314(13) 0.0279(13) -0.0065(11) -0.0072(11) -0.0085(11)
C45 0.0493(17) 0.0381(15) 0.0416(16) -0.0175(13) -0.0007(13) -0.0131(13)
C46 0.062(2) 0.0411(16) 0.0470(18) -0.0167(14) -0.0043(16) -0.0238(15)
C47 0.0580(19) 0.0496(18) 0.0474(18) -0.0149(15) 0.0000(15) -0.0326(16)
C48 0.0429(15) 0.0424(16) 0.0328(14) -0.0087(12) -0.0036(12) -0.0213(13)
C49 0.0408(15) 0.0365(14) 0.0354(15) -0.0139(12) 0.0027(12) -0.0133(12)
C50 0.0389(17) 0.052(2) 0.083(3) -0.0244(19) 0.0078(17) -0.0144(15)
C51 0.072(2) 0.061(2) 0.0359(17) -0.0078(16) 0.0041(16) -0.0262(19)
C52 0.0479(18) 0.070(2) 0.0497(19) -0.0287(17) 0.0098(15) -0.0332(17)
C53 0.071(3) 0.102(3) 0.047(2) -0.028(2) 0.0139(18) -0.051(3)
C54 0.054(2) 0.081(3) 0.075(3) -0.031(2) 0.008(2) -0.014(2)
C55 0.0338(13) 0.0317(13) 0.0166(11) 0.0010(9) -0.0063(9) -0.0144(11)
C56 0.0379(14) 0.0365(14) 0.0212(12) -0.0017(10) -0.0046(10) -0.0117(12)
C57 0.0417(15) 0.0459(16) 0.0225(12) -0.0016(11) 0.0002(11) -0.0235(13)
C59 0.0559(18) 0.0392(15) 0.0238(13) -0.0004(11) -0.0035(12) -0.0267(14)
C60 0.0541(17) 0.0281(13) 0.0258(13) -0.0037(10) -0.0079(12) -0.0105(12)
C61 0.0381(14) 0.0315(13) 0.0192(11) -0.0028(10) -0.0071(10) -0.0118(11)
C62 0.0331(14) 0.0459(17) 0.0458(17) -0.0083(14) 0.0066(13) -0.0095(13)
C63 0.082(3) 0.0488(19) 0.0463(19) -0.0068(15) -0.0006(18) -0.0406(19)
C64 0.0349(14) 0.0388(15) 0.0399(15) -0.0119(12) -0.0102(12) -0.0049(12)
C1H 0.233(13) 0.087(5) 0.142(8) -0.016(5) 0.091(9) -0.001(7)
C2H 0.084(5) 0.115(6) 0.193(11) 0.006(7) 0.029(6) 0.004(4)
C3H 0.156(8) 0.152(8) 0.280(14) -0.158(9) 0.145(9) -0.105(7)
C4H 0.090(4) 0.094(4) 0.173(8) -0.069(5) 0.047(5) -0.029(4)
C5H 0.085(3) 0.113(5) 0.069(3) -0.029(3) -0.001(3) -0.005(3)
C6H 0.143(7) 0.110(5) 0.156(8) -0.069(5) 0.004(6) -0.061(5)
O1S 0.22(2) 0.27(3) 0.38(4) -0.20(3) 0.12(2) -0.17(2)
C1S 0.138(16) 0.099(12) 0.101(10) -0.033(9) 0.027(10) -0.016(12)
C2S 0.167(17) 0.102(11) 0.159(16) -0.071(11) 0.063(14) -0.069(12)
C3S 0.109(14) 0.14(2) 0.24(3) -0.02(2) -0.056(19) 0.020(15)
C4S 0.18(3) 0.21(3) 0.52(8) -0.25(5) 0.14(4) -0.08(3)

loop_
_atom_type_symbol
_atom_type_description
_atom_type_scat_dispersion_real
_atom_type_scat_dispersion_imag
_atom_type_scat_source
C C 0.0181 0.0091 'International Tables Vol C Tables 4.2.6.8 and 6.1.1.4'
H H 0.0000 0.0000 'International Tables Vol C Tables 4.2.6.8 and 6.1.1.4'
N N 0.0311 0.0180 'International Tables Vol C Tables 4.2.6.8 and 6.1.1.4'
K K 0.3868 1.0657 'International Tables Vol C Tables 4.2.6.8 and 6.1.1.4'
Fe Fe -1.1336 3.1974 'International Tables Vol C Tables 4.2.6.8 and 6.1.1.4'
O O 0.0492 0.0322 'International Tables Vol C Tables 4.2.6.8 and 6.1.1.4'

loop_
_geom_angle_atom_site_label_1
_geom_angle_atom_site_label_2
_geom_angle_atom_site_label_3
_geom_angle
_geom_angle_site_symmetry_1
_geom_angle_site_symmetry_3
C1 K1 C1 180.00(11) 2_757 .
C1 K1 C16 133.15(7) 2_757 .
C1 K1 C16 46.85(7) . .
C1 K1 C16 46.85(7) 2_757 2_757
C1 K1 C16 133.15(7) . 2_757
C16 K1 C16 180.00(7) . 2_757
C1 K1 C17 117.06(7) 2_757 .
C1 K1 C17 62.94(7) . .
C16 K1 C17 24.42(7) . .
C16 K1 C17 155.58(7) 2_757 .
C1 K1 C17 62.94(7) 2_757 2_757
C1 K1 C17 117.06(7) . 2_757
C16 K1 C17 155.58(7) . 2_757
C16 K1 C17 24.42(7) 2_757 2_757
C17 K1 C17 180.000(1) . 2_757
C1 K1 N2 157.69(6) 2_757 .
C1 K1 N2 22.31(6) . .
C16 K1 N2 24.71(6) . .
C16 K1 N2 155.29(6) 2_757 .
C17 K1 N2 41.96(6) . .
C17 K1 N2 138.04(6) 2_757 .
C1 K1 N2 22.31(6) 2_757 2_757
C1 K1 N2 157.69(6) . 2_757
C16 K1 N2 155.29(6) . 2_757
C16 K1 N2 24.71(6) 2_757 2_757
C17 K1 N2 138.04(6) . 2_757
C17 K1 N2 41.96(6) 2_757 2_757
N2 K1 N2 180.0 . 2_757
C1 K1 C21 120.71(7) 2_757 .
C1 K1 C21 59.29(7) . .
C16 K1 C21 23.57(8) . .
C16 K1 C21 156.43(8) 2_757 .
C17 K1 C21 41.82(7) . .
C17 K1 C21 138.18(8) 2_757 .
N2 K1 C21 41.12(6) . .
N2 K1 C21 138.88(6) 2_757 .
C1 K1 C21 59.29(7) 2_757 2_757
C1 K1 C21 120.71(7) . 2_757
C16 K1 C21 156.43(8) . 2_757
C16 K1 C21 23.57(8) 2_757 2_757
C17 K1 C21 138.18(8) . 2_757
C17 K1 C21 41.82(7) 2_757 2_757
N2 K1 C21 138.88(6) . 2_757
N2 K1 C21 41.12(6) 2_757 2_757
C21 K1 C21 180.0 . 2_757
C28 K2 C28 180.00(9) 2_666 .
C28 K2 C31 46.56(7) 2_666 2_666
C28 K2 C31 133.44(7) . 2_666
C28 K2 C31 133.44(7) 2_666 .
C28 K2 C31 46.56(7) . .
C31 K2 C31 180.000(1) 2_666 .
C28 K2 C36 61.12(7) 2_666 2_666
C28 K2 C36 118.88(7) . 2_666
C31 K2 C36 24.94(7) 2_666 2_666
C31 K2 C36 155.06(7) . 2_666
C28 K2 C36 118.88(7) 2_666 .
C28 K2 C36 61.12(7) . .
C31 K2 C36 155.06(7) 2_666 .
C31 K2 C36 24.94(7) . .
C36 K2 C36 180.000(1) 2_666 .
C29 Fe1 C55 128.36(10) . .
C29 Fe1 C3 122.47(10) . .
C55 Fe1 C3 108.38(10) . .
C1 N1 C2 112.0(2) . .
C1 N1 C4 123.4(2) . .
C2 N1 C4 124.6(2) . .
C1 N2 C3 115.7(2) . .
C1 N2 C16 118.1(2) . .
C3 N2 C16 126.0(2) . .
C1 N2 K1 51.74(13) . .
C3 N2 K1 166.44(16) . .
C16 N2 K1 67.03(13) . .
N1 C1 N2 101.6(2) . .
N1 C1 K1 151.76(17) . .
N2 C1 K1 105.95(16) . .
C3 C2 N1 108.7(2) . .
C3 C2 H2 125.7 . .
N1 C2 H2 125.7 . .
C2 C3 N2 102.0(2) . .
C2 C3 Fe1 125.17(19) . .
N2 C3 Fe1 132.42(18) . .
C9 C4 C5 122.6(2) . .
C9 C4 N1 118.5(2) . .
C5 C4 N1 118.9(2) . .
C6 C5 C4 117.9(3) . .
C6 C5 C10 120.9(3) . .
C4 C5 C10 121.1(2) . .
C7 C6 C5 120.2(3) . .
C7 C6 H6 119.9 . .
C5 C6 H6 119.9 . .
C8 C7 C6 120.9(3) . .
C8 C7 H7 119.5 . .
C6 C7 H7 119.5 . .
C7 C8 C9 121.0(3) . .
C7 C8 H8 119.5 . .
C9 C8 H8 119.5 . .
C8 C9 C4 117.3(3) . .
C8 C9 C13 120.3(3) . .
C4 C9 C13 122.4(2) . .
C5 C10 C12 112.7(3) . .
C5 C10 C11 108.9(3) . .
C12 C10 C11 110.7(4) . .
C5 C10 H10 108.1 . .
C12 C10 H10 108.1 . .
C11 C10 H10 108.1 . .
C10 C11 H11A 109.5 . .
C10 C11 H11B 109.5 . .
H11A C11 H11B 109.5 . .
C10 C11 H11C 109.5 . .
H11A C11 H11C 109.5 . .
H11B C11 H11C 109.5 . .
C10 C11 H11D 109.5 . .
H11A C11 H11D 141.1 . .
H11B C11 H11D 56.3 . .
H11C C11 H11D 56.3 . .
C10 C11 H11E 109.5 . .
H11A C11 H11E 56.3 . .
H11B C11 H11E 141.1 . .
H11C C11 H11E 56.3 . .
H11D C11 H11E 109.5 . .
C10 C11 H11F 109.5 . .
H11A C11 H11F 56.3 . .
H11B C11 H11F 56.3 . .
H11C C11 H11F 141.1 . .
H11D C11 H11F 109.5 . .
H11E C11 H11F 109.5 . .
C10 C12 H12A 109.5 . .
C10 C12 H12B 109.5 . .
H12A C12 H12B 109.5 . .
C10 C12 H12C 109.5 . .
H12A C12 H12C 109.5 . .
H12B C12 H12C 109.5 . .
C10 C12 H12D 109.5 . .
H12A C12 H12D 141.1 . .
H12B C12 H12D 56.3 . .
H12C C12 H12D 56.3 . .
C10 C12 H12E 109.5 . .
H12A C12 H12E 56.3 . .
H12B C12 H12E 141.1 . .
H12C C12 H12E 56.3 . .
H12D C12 H12E 109.5 . .
C10 C12 H12F 109.5 . .
H12A C12 H12F 56.3 . .
H12B C12 H12F 56.3 . .
H12C C12 H12F 141.1 . .
H12D C12 H12F 109.5 . .
H12E C12 H12F 109.5 . .
C14 C13 C9 112.0(3) . .
C14 C13 C15 110.0(3) . .
C9 C13 C15 110.5(3) . .
C14 C13 H13 108.1 . .
C9 C13 H13 108.1 . .
C15 C13 H13 108.1 . .
C13 C14 H14A 109.5 . .
C13 C14 H14B 109.5 . .
H14A C14 H14B 109.5 . .
C13 C14 H14C 109.5 . .
H14A C14 H14C 109.5 . .
H14B C14 H14C 109.5 . .
C13 C14 H14D 109.5 . .
H14A C14 H14D 141.1 . .
H14B C14 H14D 56.3 . .
H14C C14 H14D 56.3 . .
C13 C14 H14E 109.5 . .
H14A C14 H14E 56.3 . .
H14B C14 H14E 141.1 . .
H14C C14 H14E 56.3 . .
H14D C14 H14E 109.5 . .
C13 C14 H14F 109.5 . .
H14A C14 H14F 56.3 . .
H14B C14 H14F 56.3 . .
H14C C14 H14F 141.1 . .
H14D C14 H14F 109.5 . .
H14E C14 H14F 109.5 . .
C13 C15 H15A 109.5 . .
C13 C15 H15B 109.5 . .
H15A C15 H15B 109.5 . .
C13 C15 H15C 109.5 . .
H15A C15 H15C 109.5 . .
H15B C15 H15C 109.5 . .
C13 C15 H15D 109.5 . .
H15A C15 H15D 141.1 . .
H15B C15 H15D 56.3 . .
H15C C15 H15D 56.3 . .
C13 C15 H15E 109.5 . .
H15A C15 H15E 56.3 . .
H15B C15 H15E 141.1 . .
H15C C15 H15E 56.3 . .
H15D C15 H15E 109.5 . .
C13 C15 H15F 109.5 . .
H15A C15 H15F 56.3 . .
H15B C15 H15F 56.3 . .
H15C C15 H15F 141.1 . .
H15D C15 H15F 109.5 . .
H15E C15 H15F 109.5 . .
C21 C16 C17 122.7(3) . .
C21 C16 N2 118.4(2) . .
C17 C16 N2 118.7(3) . .
C21 C16 K1 91.07(16) . .
C17 C16 K1 86.21(15) . .
N2 C16 K1 88.26(13) . .
C18 C17 C16 116.8(3) . .
C18 C17 C22 122.0(3) . .
C16 C17 C22 121.3(3) . .
C18 C17 K1 94.72(18) . .
C16 C17 K1 69.36(14) . .
C22 C17 K1 104.83(17) . .
C19 C18 C17 121.9(3) . .
C19 C18 H18 119.0 . .
C17 C18 H18 119.0 . .
C18 C19 C20 119.8(3) . .
C18 C19 H19 120.1 . .
C20 C19 H19 120.1 . .
C19 C20 C21 120.9(3) . .
C19 C20 H20 119.6 . .
C21 C20 H20 119.6 . .
C20 C21 C16 117.8(3) . .
C20 C21 C25 120.4(3) . .
C16 C21 C25 121.8(3) . .
C20 C21 K1 95.4(2) . .
C16 C21 K1 65.36(15) . .
C25 C21 K1 109.38(17) . .
C23 C22 C24 112.3(5) . .
C23 C22 C17 112.2(3) . .
C24 C22 C17 112.0(3) . .
C23 C22 H22 106.6 . .
C24 C22 H22 106.6 . .
C17 C22 H22 106.6 . .
C22 C23 H23A 109.5 . .
C22 C23 H23B 109.5 . .
H23A C23 H23B 109.5 . .
C22 C23 H23C 109.5 . .
H23A C23 H23C 109.5 . .
H23B C23 H23C 109.5 . .
C22 C23 H23D 109.5 . .
H23A C23 H23D 141.1 . .
H23B C23 H23D 56.3 . .
H23C C23 H23D 56.3 . .
C22 C23 H23E 109.5 . .
H23A C23 H23E 56.3 . .
H23B C23 H23E 141.1 . .
H23C C23 H23E 56.3 . .
H23D C23 H23E 109.5 . .
C22 C23 H23F 109.5 . .
H23A C23 H23F 56.3 . .
H23B C23 H23F 56.3 . .
H23C C23 H23F 141.1 . .
H23D C23 H23F 109.5 . .
H23E C23 H23F 109.5 . .
C22 C24 H24A 109.5 . .
C22 C24 H24B 109.5 . .
H24A C24 H24B 109.5 . .
C22 C24 H24C 109.5 . .
H24A C24 H24C 109.5 . .
H24B C24 H24C 109.5 . .
C22 C24 H24D 109.5 . .
H24A C24 H24D 141.1 . .
H24B C24 H24D 56.3 . .
H24C C24 H24D 56.3 . .
C22 C24 H24E 109.5 . .
H24A C24 H24E 56.3 . .
H24B C24 H24E 141.1 . .
H24C C24 H24E 56.3 . .
H24D C24 H24E 109.5 . .
C22 C24 H24F 109.5 . .
H24A C24 H24F 56.3 . .
H24B C24 H24F 56.3 . .
H24C C24 H24F 141.1 . .
H24D C24 H24F 109.5 . .
H24E C24 H24F 109.5 . .
C21 C25 C26 111.7(3) . .
C21 C25 C27 111.5(3) . .
C26 C25 C27 111.3(3) . .
C21 C25 H25 107.3 . .
C26 C25 H25 107.3 . .
C27 C25 H25 107.3 . .
C25 C26 H26A 109.5 . .
C25 C26 H26B 109.5 . .
H26A C26 H26B 109.5 . .
C25 C26 H26C 109.5 . .
H26A C26 H26C 109.5 . .
H26B C26 H26C 109.5 . .
C25 C26 H26D 109.5 . .
H26A C26 H26D 141.1 . .
H26B C26 H26D 56.3 . .
H26C C26 H26D 56.3 . .
C25 C26 H26E 109.5 . .
H26A C26 H26E 56.3 . .
H26B C26 H26E 141.1 . .
H26C C26 H26E 56.3 . .
H26D C26 H26E 109.5 . .
C25 C26 H26F 109.5 . .
H26A C26 H26F 56.3 . .
H26B C26 H26F 56.3 . .
H26C C26 H26F 141.1 . .
H26D C26 H26F 109.5 . .
H26E C26 H26F 109.5 . .
C25 C27 H27A 109.5 . .
C25 C27 H27B 109.5 . .
H27A C27 H27B 109.5 . .
C25 C27 H27C 109.5 . .
H27A C27 H27C 109.5 . .
H27B C27 H27C 109.5 . .
C25 C27 H27D 109.5 . .
H27A C27 H27D 141.1 . .
H27B C27 H27D 56.3 . .
H27C C27 H27D 56.3 . .
C25 C27 H27E 109.5 . .
H27A C27 H27E 56.3 . .
H27B C27 H27E 141.1 . .
H27C C27 H27E 56.3 . .
H27D C27 H27E 109.5 . .
C25 C27 H27F 109.5 . .
H27A C27 H27F 56.3 . .
H27B C27 H27F 56.3 . .
H27C C27 H27F 141.1 . .
H27D C27 H27F 109.5 . .
H27E C27 H27F 109.5 . .
C28 N3 C29 115.1(2) . .
C28 N3 C31 118.3(2) . .
C29 N3 C31 126.4(2) . .
C28 N4 C30 111.8(2) . .
C28 N4 C43 123.6(2) . .
C30 N4 C43 124.5(2) . .
N4 C28 N3 102.2(2) . .
N4 C28 K2 151.18(18) . .
N3 C28 K2 106.58(17) . .
C30 C29 N3 101.8(2) . .
C30 C29 Fe1 128.52(18) . .
N3 C29 Fe1 129.36(19) . .
C29 C30 N4 109.1(2) . .
C29 C30 H30 125.5 . .
N4 C30 H30 125.5 . .
C36 C31 C32 122.2(3) . .
C36 C31 N3 118.0(2) . .
C32 C31 N3 119.6(2) . .
C36 C31 K2 80.89(14) . .
C32 C31 K2 96.09(15) . .
N3 C31 K2 88.50(13) . .
C33 C32 C31 117.3(3) . .
C33 C32 C37 121.0(3) . .
C31 C32 C37 121.6(2) . .
C34 C33 C32 121.3(3) . .
C34 C33 H33 119.3 . .
C32 C33 H33 119.3 . .
C35 C34 C33 120.3(3) . .
C35 C34 H34 119.9 . .
C33 C34 H34 119.9 . .
C34 C35 C36 121.4(3) . .
C34 C35 H35 119.3 . .
C36 C35 H35 119.3 . .
C31 C36 C35 117.4(3) . .
C31 C36 C40 121.7(2) . .
C35 C36 C40 120.9(3) . .
C31 C36 K2 74.17(14) . .
C35 C36 K2 95.13(18) . .
C40 C36 K2 101.38(16) . .
C38 C37 C32 110.3(3) . .
C38 C37 C39 111.2(3) . .
C32 C37 C39 112.5(3) . .
C38 C37 H37 107.5 . .
C32 C37 H37 107.5 . .
C39 C37 H37 107.5 . .
C37 C38 H38A 109.5 . .
C37 C38 H38B 109.5 . .
H38A C38 H38B 109.5 . .
C37 C38 H38C 109.5 . .
H38A C38 H38C 109.5 . .
H38B C38 H38C 109.5 . .
C37 C38 H38D 109.5 . .
H38A C38 H38D 141.1 . .
H38B C38 H38D 56.3 . .
H38C C38 H38D 56.3 . .
C37 C38 H38E 109.5 . .
H38A C38 H38E 56.3 . .
H38B C38 H38E 141.1 . .
H38C C38 H38E 56.3 . .
H38D C38 H38E 109.5 . .
C37 C38 H38F 109.5 . .
H38A C38 H38F 56.3 . .
H38B C38 H38F 56.3 . .
H38C C38 H38F 141.1 . .
H38D C38 H38F 109.5 . .
H38E C38 H38F 109.5 . .
C37 C39 H39A 109.5 . .
C37 C39 H39B 109.5 . .
H39A C39 H39B 109.5 . .
C37 C39 H39C 109.5 . .
H39A C39 H39C 109.5 . .
H39B C39 H39C 109.5 . .
C37 C39 H39D 109.5 . .
H39A C39 H39D 141.1 . .
H39B C39 H39D 56.3 . .
H39C C39 H39D 56.3 . .
C37 C39 H39E 109.5 . .
H39A C39 H39E 56.3 . .
H39B C39 H39E 141.1 . .
H39C C39 H39E 56.3 . .
H39D C39 H39E 109.5 . .
C37 C39 H39F 109.5 . .
H39A C39 H39F 56.3 . .
H39B C39 H39F 56.3 . .
H39C C39 H39F 141.1 . .
H39D C39 H39F 109.5 . .
H39E C39 H39F 109.5 . .
C41 C40 C42 110.7(4) . .
C41 C40 C36 113.5(3) . .
C42 C40 C36 110.6(3) . .
C41 C40 H40 107.2 . .
C42 C40 H40 107.2 . .
C36 C40 H40 107.2 . .
C40 C41 H41A 109.5 . .
C40 C41 H41B 109.5 . .
H41A C41 H41B 109.5 . .
C40 C41 H41C 109.5 . .
H41A C41 H41C 109.5 . .
H41B C41 H41C 109.5 . .
C40 C41 H41D 109.5 . .
H41A C41 H41D 141.1 . .
H41B C41 H41D 56.3 . .
H41C C41 H41D 56.3 . .
C40 C41 H41E 109.5 . .
H41A C41 H41E 56.3 . .
H41B C41 H41E 141.1 . .
H41C C41 H41E 56.3 . .
H41D C41 H41E 109.5 . .
C40 C41 H41F 109.5 . .
H41A C41 H41F 56.3 . .
H41B C41 H41F 56.3 . .
H41C C41 H41F 141.1 . .
H41D C41 H41F 109.5 . .
H41E C41 H41F 109.5 . .
C40 C42 H42A 109.5 . .
C40 C42 H42B 109.5 . .
H42A C42 H42B 109.5 . .
C40 C42 H42C 109.5 . .
H42A C42 H42C 109.5 . .
H42B C42 H42C 109.5 . .
C40 C42 H42D 109.5 . .
H42A C42 H42D 141.1 . .
H42B C42 H42D 56.3 . .
H42C C42 H42D 56.3 . .
C40 C42 H42E 109.5 . .
H42A C42 H42E 56.3 . .
H42B C42 H42E 141.1 . .
H42C C42 H42E 56.3 . .
H42D C42 H42E 109.5 . .
C40 C42 H42F 109.5 . .
H42A C42 H42F 56.3 . .
H42B C42 H42F 56.3 . .
H42C C42 H42F 141.1 . .
H42D C42 H42F 109.5 . .
H42E C42 H42F 109.5 . .
C44 C43 C48 122.7(3) . .
C44 C43 N4 118.8(2) . .
C48 C43 N4 118.5(3) . .
C43 C44 C45 117.2(3) . .
C43 C44 C49 122.0(2) . .
C45 C44 C49 120.7(3) . .
C46 C45 C44 121.3(3) . .
C46 C45 H45 119.4 . .
C44 C45 H45 119.4 . .
C45 C46 C47 120.5(3) . .
C45 C46 H46 119.8 . .
C47 C46 H46 119.8 . .
C46 C47 C48 120.9(3) . .
C46 C47 H47 119.6 . .
C48 C47 H47 119.6 . .
C47 C48 C43 117.4(3) . .
C47 C48 C52 120.4(3) . .
C43 C48 C52 122.1(3) . .
C44 C49 C50 113.1(3) . .
C44 C49 C51 109.8(3) . .
C50 C49 C51 111.3(3) . .
C44 C49 H49 107.5 . .
C50 C49 H49 107.5 . .
C51 C49 H49 107.5 . .
C49 C50 H50A 109.5 . .
C49 C50 H50B 109.5 . .
H50A C50 H50B 109.5 . .
C49 C50 H50C 109.5 . .
H50A C50 H50C 109.5 . .
H50B C50 H50C 109.5 . .
C49 C50 H50D 109.5 . .
H50A C50 H50D 141.1 . .
H50B C50 H50D 56.3 . .
H50C C50 H50D 56.3 . .
C49 C50 H50E 109.5 . .
H50A C50 H50E 56.3 . .
H50B C50 H50E 141.1 . .
H50C C50 H50E 56.3 . .
H50D C50 H50E 109.5 . .
C49 C50 H50F 109.5 . .
H50A C50 H50F 56.3 . .
H50B C50 H50F 56.3 . .
H50C C50 H50F 141.1 . .
H50D C50 H50F 109.5 . .
H50E C50 H50F 109.5 . .
C49 C51 H51A 109.5 . .
C49 C51 H51B 109.5 . .
H51A C51 H51B 109.5 . .
C49 C51 H51C 109.5 . .
H51A C51 H51C 109.5 . .
H51B C51 H51C 109.5 . .
C49 C51 H51D 109.5 . .
H51A C51 H51D 141.1 . .
H51B C51 H51D 56.3 . .
H51C C51 H51D 56.3 . .
C49 C51 H51E 109.5 . .
H51A C51 H51E 56.3 . .
H51B C51 H51E 141.1 . .
H51C C51 H51E 56.3 . .
H51D C51 H51E 109.5 . .
C49 C51 H51F 109.5 . .
H51A C51 H51F 56.3 . .
H51B C51 H51F 56.3 . .
H51C C51 H51F 141.1 . .
H51D C51 H51F 109.5 . .
H51E C51 H51F 109.5 . .
C48 C52 C53 112.7(4) . .
C48 C52 C54 110.2(3) . .
C53 C52 C54 111.2(3) . .
C48 C52 H52 107.5 . .
C53 C52 H52 107.5 . .
C54 C52 H52 107.5 . .
C52 C53 H53A 109.5 . .
C52 C53 H53B 109.5 . .
H53A C53 H53B 109.5 . .
C52 C53 H53C 109.5 . .
H53A C53 H53C 109.5 . .
H53B C53 H53C 109.5 . .
C52 C53 H53D 109.5 . .
H53A C53 H53D 141.1 . .
H53B C53 H53D 56.3 . .
H53C C53 H53D 56.3 . .
C52 C53 H53E 109.5 . .
H53A C53 H53E 56.3 . .
H53B C53 H53E 141.1 . .
H53C C53 H53E 56.3 . .
H53D C53 H53E 109.5 . .
C52 C53 H53F 109.5 . .
H53A C53 H53F 56.3 . .
H53B C53 H53F 56.3 . .
H53C C53 H53F 141.1 . .
H53D C53 H53F 109.5 . .
H53E C53 H53F 109.5 . .
C52 C54 H54A 109.5 . .
C52 C54 H54B 109.5 . .
H54A C54 H54B 109.5 . .
C52 C54 H54C 109.5 . .
H54A C54 H54C 109.5 . .
H54B C54 H54C 109.5 . .
C52 C54 H54D 109.5 . .
H54A C54 H54D 141.1 . .
H54B C54 H54D 56.3 . .
H54C C54 H54D 56.3 . .
C52 C54 H54E 109.5 . .
H54A C54 H54E 56.3 . .
H54B C54 H54E 141.1 . .
H54C C54 H54E 56.3 . .
H54D C54 H54E 109.5 . .
C52 C54 H54F 109.5 . .
H54A C54 H54F 56.3 . .
H54B C54 H54F 56.3 . .
H54C C54 H54F 141.1 . .
H54D C54 H54F 109.5 . .
H54E C54 H54F 109.5 . .
C61 C55 C56 116.2(2) . .
C61 C55 Fe1 125.2(2) . .
C56 C55 Fe1 118.4(2) . .
C57 C56 C55 121.6(3) . .
C57 C56 C62 118.2(3) . .
C55 C56 C62 120.2(3) . .
C56 C57 C59 121.9(3) . .
C56 C57 H58 119.1 . .
C59 C57 H58 119.1 . .
C60 C59 C57 117.2(3) . .
C60 C59 C63 120.8(3) . .
C57 C59 C63 122.0(3) . .
C59 C60 C61 121.6(3) . .
C59 C60 H60 119.2 . .
C61 C60 H60 119.2 . .
C60 C61 C55 121.6(3) . .
C60 C61 C64 118.0(3) . .
C55 C61 C64 120.4(2) . .
C56 C62 H62A 109.5 . .
C56 C62 H62B 109.5 . .
H62A C62 H62B 109.5 . .
C56 C62 H62C 109.5 . .
H62A C62 H62C 109.5 . .
H62B C62 H62C 109.5 . .
C56 C62 H62D 109.5 . .
H62A C62 H62D 141.1 . .
H62B C62 H62D 56.3 . .
H62C C62 H62D 56.3 . .
C56 C62 H62E 109.5 . .
H62A C62 H62E 56.3 . .
H62B C62 H62E 141.1 . .
H62C C62 H62E 56.3 . .
H62D C62 H62E 109.5 . .
C56 C62 H62F 109.5 . .
H62A C62 H62F 56.3 . .
H62B C62 H62F 56.3 . .
H62C C62 H62F 141.1 . .
H62D C62 H62F 109.5 . .
H62E C62 H62F 109.5 . .
C59 C63 H63A 109.5 . .
C59 C63 H63B 109.5 . .
H63A C63 H63B 109.5 . .
C59 C63 H63C 109.5 . .
H63A C63 H63C 109.5 . .
H63B C63 H63C 109.5 . .
C59 C63 H63D 109.5 . .
H63A C63 H63D 141.1 . .
H63B C63 H63D 56.3 . .
H63C C63 H63D 56.3 . .
C59 C63 H63E 109.5 . .
H63A C63 H63E 56.3 . .
H63B C63 H63E 141.1 . .
H63C C63 H63E 56.3 . .
H63D C63 H63E 109.5 . .
C59 C63 H63F 109.5 . .
H63A C63 H63F 56.3 . .
H63B C63 H63F 56.3 . .
H63C C63 H63F 141.1 . .
H63D C63 H63F 109.5 . .
H63E C63 H63F 109.5 . .
C61 C64 H64A 109.5 . .
C61 C64 H64B 109.5 . .
H64A C64 H64B 109.5 . .
C61 C64 H64C 109.5 . .
H64A C64 H64C 109.5 . .
H64B C64 H64C 109.5 . .
C61 C64 H64D 109.5 . .
H64A C64 H64D 141.1 . .
H64B C64 H64D 56.3 . .
H64C C64 H64D 56.3 . .
C61 C64 H64E 109.5 . .
H64A C64 H64E 56.3 . .
H64B C64 H64E 141.1 . .
H64C C64 H64E 56.3 . .
H64D C64 H64E 109.5 . .
C61 C64 H64F 109.5 . .
H64A C64 H64F 56.3 . .
H64B C64 H64F 56.3 . .
H64C C64 H64F 141.1 . .
H64D C64 H64F 109.5 . .
H64E C64 H64F 109.5 . .
C2H C1H H1H1 109.5 . .
C2H C1H H1H2 109.5 . .
H1H1 C1H H1H2 109.5 . .
C2H C1H H1H3 109.5 . .
H1H1 C1H H1H3 109.5 . .
H1H2 C1H H1H3 109.5 . .
C2H C1H H1H4 109.5 . .
H1H1 C1H H1H4 141.1 . .
H1H2 C1H H1H4 56.3 . .
H1H3 C1H H1H4 56.3 . .
C2H C1H H1H5 109.5 . .
H1H1 C1H H1H5 56.3 . .
H1H2 C1H H1H5 141.1 . .
H1H3 C1H H1H5 56.3 . .
H1H4 C1H H1H5 109.5 . .
C2H C1H H1H6 109.5 . .
H1H1 C1H H1H6 56.3 . .
H1H2 C1H H1H6 56.3 . .
H1H3 C1H H1H6 141.1 . .
H1H4 C1H H1H6 109.5 . .
H1H5 C1H H1H6 109.5 . .
C1H C2H C3H 114.8(8) . .
C1H C2H H2H1 108.6 . .
C3H C2H H2H1 108.6 . .
C1H C2H H2H2 108.6 . .
C3H C2H H2H2 108.6 . .
H2H1 C2H H2H2 107.5 . .
C4H C3H C2H 104.2(7) . .
C4H C3H H3H1 110.9 . .
C2H C3H H3H1 110.9 . .
C4H C3H H3H2 110.9 . .
C2H C3H H3H2 110.9 . .
H3H1 C3H H3H2 108.9 . .
C3H C4H C5H 98.3(7) . .
C3H C4H H4H1 112.1 . .
C5H C4H H4H1 112.1 . .
C3H C4H H4H2 112.1 . .
C5H C4H H4H2 112.1 . .
H4H1 C4H H4H2 109.8 . .
C6H C5H C4H 103.1(6) . .
C6H C5H H5H1 111.1 . .
C4H C5H H5H1 111.1 . .
C6H C5H H5H2 111.1 . .
C4H C5H H5H2 111.1 . .
H5H1 C5H H5H2 109.1 . .
C5H C6H H6H1 109.5 . .
C5H C6H H6H2 109.5 . .
H6H1 C6H H6H2 109.5 . .
C5H C6H H6H3 109.5 . .
H6H1 C6H H6H3 109.5 . .
H6H2 C6H H6H3 109.5 . .
C5H C6H H6H4 109.5 . .
H6H1 C6H H6H4 141.1 . .
H6H2 C6H H6H4 56.3 . .
H6H3 C6H H6H4 56.3 . .
C5H C6H H6H5 109.5 . .
H6H1 C6H H6H5 56.3 . .
H6H2 C6H H6H5 141.1 . .
H6H3 C6H H6H5 56.3 . .
H6H4 C6H H6H5 109.5 . .
C5H C6H H6H6 109.5 . .
H6H1 C6H H6H6 56.3 . .
H6H2 C6H H6H6 56.3 . .
H6H3 C6H H6H6 141.1 . .
H6H4 C6H H6H6 109.5 . .
H6H5 C6H H6H6 109.5 . .
C4S O1S C1S 102.9(16) . .
C4S O1S C4S 85.5(15) . 2_667
C1S O1S C1S 93.1(12) . 2_667
C4S O1S C1S 74.9(12) 2_667 2_667
O1S C1S C2S 111.0(12) . 2_667
O1S C1S H1S1 109.4 . .
C2S C1S H1S1 109.4 2_667 .
O1S C1S H1S2 109.4 . .
C2S C1S H1S2 109.4 2_667 .
H1S1 C1S H1S2 108.0 . .
C1S C2S C3S 101.4(10) 2_667 .
C1S C2S H2S1 111.5 2_667 .
C3S C2S H2S1 111.5 . .
C1S C2S H2S2 111.5 2_667 .
C3S C2S H2S2 111.5 . .
H2S1 C2S H2S2 109.3 . .
C2S C3S C4S 101.8(10) . 2_667
C2S C3S H3S1 111.4 . .
C4S C3S H3S1 111.4 2_667 .
C2S C3S H3S2 111.4 . .
C4S C3S H3S2 111.4 2_667 .
H3S1 C3S H3S2 109.3 . .
O1S C4S C3S 113.7(13) . 2_667
O1S C4S H4S1 108.8 . .
C3S C4S H4S1 108.8 2_667 .
C3S C4S H4S2 108.8 2_667 .
H4S1 C4S H4S2 107.7 . .

loop_
_geom_bond_atom_site_label_1
_geom_bond_atom_site_label_2
_geom_bond_distance
_geom_bond_site_symmetry_2
K1 C1 2.811(3) 2_757
K1 C1 2.811(3) .
K1 C16 3.171(2) .
K1 C16 3.171(2) 2_757
K1 C17 3.381(3) .
K1 C17 3.381(3) 2_757
K1 N2 3.443(2) .
K1 N2 3.443(2) 2_757
K1 C21 3.488(3) .
K1 C21 3.488(3) 2_757
K2 C28 2.824(3) 2_666
K2 C28 2.824(3) .
K2 C31 3.203(2) 2_666
K2 C31 3.203(2) .
K2 C36 3.287(3) 2_666
K2 C36 3.287(3) .
Fe1 C29 2.064(2) .
Fe1 C55 2.065(3) .
Fe1 C3 2.071(2) .
N1 C1 1.354(4) .
N1 C2 1.400(3) .
N1 C4 1.445(3) .
N2 C1 1.359(3) .
N2 C3 1.406(3) .
N2 C16 1.440(3) .
C2 C3 1.359(4) .
C2 H2 0.9500 .
C4 C9 1.396(4) .
C4 C5 1.399(4) .
C5 C6 1.395(4) .
C5 C10 1.517(4) .
C6 C7 1.379(5) .
C6 H6 0.9500 .
C7 C8 1.377(5) .
C7 H7 0.9500 .
C8 C9 1.392(4) .
C8 H8 0.9500 .
C9 C13 1.518(5) .
C10 C12 1.519(5) .
C10 C11 1.526(5) .
C10 H10 1.0000 .
C11 H11A 0.9800 .
C11 H11B 0.9800 .
C11 H11C 0.9800 .
C11 H11D 0.9800 .
C11 H11E 0.9800 .
C11 H11F 0.9800 .
C12 H12A 0.9800 .
C12 H12B 0.9800 .
C12 H12C 0.9800 .
C12 H12D 0.9800 .
C12 H12E 0.9800 .
C12 H12F 0.9800 .
C13 C14 1.513(5) .
C13 C15 1.523(6) .
C13 H13 1.0000 .
C14 H14A 0.9800 .
C14 H14B 0.9800 .
C14 H14C 0.9800 .
C14 H14D 0.9800 .
C14 H14E 0.9800 .
C14 H14F 0.9800 .
C15 H15A 0.9800 .
C15 H15B 0.9800 .
C15 H15C 0.9800 .
C15 H15D 0.9800 .
C15 H15E 0.9800 .
C15 H15F 0.9800 .
C16 C21 1.395(5) .
C16 C17 1.401(4) .
C17 C18 1.396(4) .
C17 C22 1.520(5) .
C18 C19 1.375(6) .
C18 H18 0.9500 .
C19 C20 1.388(6) .
C19 H19 0.9500 .
C20 C21 1.394(4) .
C20 H20 0.9500 .
C21 C25 1.516(5) .
C22 C23 1.493(5) .
C22 C24 1.495(6) .
C22 H22 1.0000 .
C23 H23A 0.9800 .
C23 H23B 0.9800 .
C23 H23C 0.9800 .
C23 H23D 0.9800 .
C23 H23E 0.9800 .
C23 H23F 0.9800 .
C24 H24A 0.9800 .
C24 H24B 0.9800 .
C24 H24C 0.9800 .
C24 H24D 0.9800 .
C24 H24E 0.9800 .
C24 H24F 0.9800 .
C25 C26 1.530(5) .
C25 C27 1.532(5) .
C25 H25 1.0000 .
C26 H26A 0.9800 .
C26 H26B 0.9800 .
C26 H26C 0.9800 .
C26 H26D 0.9800 .
C26 H26E 0.9800 .
C26 H26F 0.9800 .
C27 H27A 0.9800 .
C27 H27B 0.9800 .
C27 H27C 0.9800 .
C27 H27D 0.9800 .
C27 H27E 0.9800 .
C27 H27F 0.9800 .
N3 C28 1.372(3) .
N3 C29 1.416(3) .
N3 C31 1.432(3) .
N4 C28 1.350(4) .
N4 C30 1.403(3) .
N4 C43 1.445(3) .
C29 C30 1.369(4) .
C30 H30 0.9500 .
C31 C36 1.404(4) .
C31 C32 1.409(4) .
C32 C33 1.396(4) .
C32 C37 1.521(4) .
C33 C34 1.385(5) .
C33 H33 0.9500 .
C34 C35 1.369(5) .
C34 H34 0.9500 .
C35 C36 1.404(4) .
C35 H35 0.9500 .
C36 C40 1.524(4) .
C37 C38 1.518(5) .
C37 C39 1.528(5) .
C37 H37 1.0000 .
C38 H38A 0.9800 .
C38 H38B 0.9800 .
C38 H38C 0.9800 .
C38 H38D 0.9800 .
C38 H38E 0.9800 .
C38 H38F 0.9800 .
C39 H39A 0.9800 .
C39 H39B 0.9800 .
C39 H39C 0.9800 .
C39 H39D 0.9800 .
C39 H39E 0.9800 .
C39 H39F 0.9800 .
C40 C41 1.508(4) .
C40 C42 1.512(5) .
C40 H40 1.0000 .
C41 H41A 0.9800 .
C41 H41B 0.9800 .
C41 H41C 0.9800 .
C41 H41D 0.9800 .
C41 H41E 0.9800 .
C41 H41F 0.9800 .
C42 H42A 0.9800 .
C42 H42B 0.9800 .
C42 H42C 0.9800 .
C42 H42D 0.9800 .
C42 H42E 0.9800 .
C42 H42F 0.9800 .
C43 C44 1.394(4) .
C43 C48 1.400(4) .
C44 C45 1.399(4) .
C44 C49 1.515(4) .
C45 C46 1.374(5) .
C45 H45 0.9500 .
C46 C47 1.376(6) .
C46 H46 0.9500 .
C47 C48 1.399(5) .
C47 H47 0.9500 .
C48 C52 1.518(5) .
C49 C50 1.524(5) .
C49 C51 1.525(5) .
C49 H49 1.0000 .
C50 H50A 0.9800 .
C50 H50B 0.9800 .
C50 H50C 0.9800 .
C50 H50D 0.9800 .
C50 H50E 0.9800 .
C50 H50F 0.9800 .
C51 H51A 0.9800 .
C51 H51B 0.9800 .
C51 H51C 0.9800 .
C51 H51D 0.9800 .
C51 H51E 0.9800 .
C51 H51F 0.9800 .
C52 C53 1.527(6) .
C52 C54 1.528(6) .
C52 H52 1.0000 .
C53 H53A 0.9800 .
C53 H53B 0.9800 .
C53 H53C 0.9800 .
C53 H53D 0.9800 .
C53 H53E 0.9800 .
C53 H53F 0.9800 .
C54 H54A 0.9800 .
C54 H54B 0.9800 .
C54 H54C 0.9800 .
C54 H54D 0.9800 .
C54 H54E 0.9800 .
C54 H54F 0.9800 .
C55 C61 1.406(4) .
C55 C56 1.413(4) .
C56 C57 1.384(4) .
C56 C62 1.515(4) .
C57 C59 1.396(5) .
C57 H58 0.9500 .
C59 C60 1.390(5) .
C59 C63 1.503(4) .
C60 C61 1.396(4) .
C60 H60 0.9500 .
C61 C64 1.507(4) .
C62 H62A 0.9800 .
C62 H62B 0.9800 .
C62 H62C 0.9800 .
C62 H62D 0.9800 .
C62 H62E 0.9800 .
C62 H62F 0.9800 .
C63 H63A 0.9800 .
C63 H63B 0.9800 .
C63 H63C 0.9800 .
C63 H63D 0.9800 .
C63 H63E 0.9800 .
C63 H63F 0.9800 .
C64 H64A 0.9800 .
C64 H64B 0.9800 .
C64 H64C 0.9800 .
C64 H64D 0.9800 .
C64 H64E 0.9800 .
C64 H64F 0.9800 .
C1H C2H 1.552(15) .
C1H H1H1 0.9800 .
C1H H1H2 0.9800 .
C1H H1H3 0.9800 .
C1H H1H4 0.9800 .
C1H H1H5 0.9800 .
C1H H1H6 0.9800 .
C2H C3H 1.727(13) .
C2H H2H1 0.9900 .
C2H H2H2 0.9900 .
C3H C4H 1.429(10) .
C3H H3H1 0.9900 .
C3H H3H2 0.9900 .
C4H C5H 1.633(9) .
C4H H4H1 0.9900 .
C4H H4H2 0.9900 .
C5H C6H 1.479(10) .
C5H H5H1 0.9900 .
C5H H5H2 0.9900 .
C6H H6H1 0.9800 .
C6H H6H2 0.9800 .
C6H H6H3 0.9800 .
C6H H6H4 0.9800 .
C6H H6H5 0.9800 .
C6H H6H6 0.9800 .
O1S C4S 1.372(17) .
O1S C1S 1.459(17) .
O1S C4S 1.76(3) 2_667
O1S C1S 1.88(3) 2_667
C1S C2S 1.518(15) 2_667
C1S H1S1 0.9900 .
C1S H1S2 0.9900 .
C2S C1S 1.518(15) 2_667
C2S C3S 1.558(17) .
C2S H2S1 0.9900 .
C2S H2S2 0.9900 .
C3S C4S 1.569(16) 2_667
C3S H3S1 0.9900 .
C3S H3S2 0.9900 .
C4S C3S 1.569(16) 2_667
C4S H4S1 0.9900 .
C4S H4S2 0.9900 .
